data_1531962
loop_
_publ_author_name
'Petkov, V.'
'Vogt, T.'
'Billinge, S.J.L.'
'Mahanti, S.D.'
'Larson, P.'
'Rangan, K.K.'
'Kanatzidis, M.G.'

_publ_section_title
;
 Structure of nanocrystalline materials using atomic pair distribution
 function analysis: study of Li Mo S2
;
_journal_name_full 'Physical Review, Serie 3. B - Condensed Matter (18,1978-)'
_journal_page_first 0921051
_journal_page_last 0921054
_journal_volume 65
_journal_year 2002
_chemical_formula_sum 'Li Mo S2'
_space_group_IT_number 2
_symmetry_space_group_name_Hall '-P 1'
_symmetry_space_group_name_H-M 'P -1'
_cell_angle_alpha 88.6
_cell_angle_beta 89.07
_cell_angle_gamma 120.06
_cell_formula_units_Z 4
_cell_length_a 6.963
_cell_length_b 6.386
_cell_length_c 6.25
_cell_volume 240.330
_citation_journal_id_ASTM PRBMDO
_cod_data_source_file Petkov_PRBMDO_2002_812.cif
_cod_data_source_block Li1Mo1S2
_cod_original_cell_volume 240.3301
_cod_original_formula_sum 'Li1 Mo1 S2'
_cod_database_code 1531962

loop_
_symmetry_equiv_pos_as_xyz
x,y,z
-x,-y,-z

loop_
_atom_site_label
_atom_site_type_symbol
_atom_site_fract_x
_atom_site_fract_y
_atom_site_fract_z
_atom_site_occupancy
_atom_site_U_iso_or_equiv
Mo2 Mo+3 0.506 0.7342 0.5138 1 0.0
Li1 Li+1 0.03 0.7481 0.013 1 0.0
Mo1 Mo+3 0.9187 0.7251 0.4977 1 0.0
S4 S-2 0.1033 0.5369 0.7569 1 0.0
S1 S-2 0.6638 0.5628 0.7863 1 0.0
S2 S-2 0.1349 0.0158 0.771 1 0.0
S3 S-2 0.6979 0.0736 0.7441 1 0.0
Li2 Li+1 0.537 0.7356 0.009 1 0.0
